data_7015645
loop_
_publ_author_name
'Schau-Magnussen, Magnus'
'Malcho, Phillip'
'Herbst, Konrad'
'Brorson, Michael'
'Bendix, Jesper'

_publ_section_title
;
 Synthesis and X-ray crystal structure of a novel organometallic
 (\m3-oxido)(\m3-imido) trinuclear iridium complex.
;
_journal_issue 16
_journal_name_full 'Dalton transactions (Cambridge, England : 2003)'
_journal_page_first 4212
_journal_page_last 4216
_journal_paper_doi 10.1039/c0dt01791d
_journal_volume 40
_journal_year 2011
_chemical_formula_moiety 'C34 H54 Ir3 N O, C4 H12 N, 3(C F3 O3 S), C H2 Cl2'
_chemical_formula_sum 'C42 H68 Cl2 F9 Ir3 N2 O10 S3'
_chemical_formula_weight 1675.66
_chemical_name_common
;
t-Butylammonium ((mu!3$-imido)(mu!3$-oxo)tris(eta$5!-
pentamethylcyclopentadienyliridium(iii))) triflate, dichloromethane
solvate
;
_chemical_name_systematic
;
t-Butylammonium
[(\m~3~-imido)(\m~3~-oxo)tris(\h^5^-pentamethylcyclopentadienyliridium(iii))]
triflate, dichloromethane solvate
;
_space_group_IT_number 14
_symmetry_cell_setting monoclinic
_symmetry_space_group_name_Hall '-P 2ybc'
_symmetry_space_group_name_H-M 'P 1 21/c 1'
_atom_sites_solution_hydrogens geom
_atom_sites_solution_primary direct
_atom_sites_solution_secondary difmap
_audit_creation_method SHELXL-97
_cell_angle_alpha 90.00
_cell_angle_beta 116.138(8)
_cell_angle_gamma 90.00
_cell_formula_units_Z 4
_cell_length_a 14.8281(15)
_cell_length_b 13.4901(12)
_cell_length_c 30.911(4)
_cell_measurement_reflns_used 33751
_cell_measurement_temperature 122(1)
_cell_measurement_theta_max 27.52
_cell_measurement_theta_min 1.47
_cell_volume 5550.9(11)
_computing_cell_refinement 'COLLECT (Nonius, 1999)'
_computing_data_collection 'COLLECT (Nonius, 1999)'
_computing_data_reduction 'EvalCCD (Duisenberg et al., 2003)'
_computing_molecular_graphics 'Ortep-3 (Farrugia, 1997)'
_computing_publication_material SHELXL-97
_computing_structure_refinement 'SHELXL-97 (Sheldrick, 2008)'
_computing_structure_solution 'SHELXS-97 (Sheldrick, 2008)'
_diffrn_ambient_temperature 122(1)
_diffrn_measured_fraction_theta_full 0.997
_diffrn_measured_fraction_theta_max 0.997
_diffrn_measurement_device_type 'Nonius KappaCCD area-detector'
_diffrn_measurement_method '\w and \f scans'
_diffrn_radiation_monochromator graphite
_diffrn_radiation_source 'fine-focus sealed tube'
_diffrn_radiation_type MoK\a
_diffrn_radiation_wavelength 0.71073
_diffrn_reflns_av_R_equivalents 0.0563
_diffrn_reflns_av_sigmaI/netI 0.0652
_diffrn_reflns_limit_h_max 19
_diffrn_reflns_limit_h_min -18
_diffrn_reflns_limit_k_max 17
_diffrn_reflns_limit_k_min -17
_diffrn_reflns_limit_l_max 40
_diffrn_reflns_limit_l_min -40
_diffrn_reflns_number 102014
_diffrn_reflns_theta_full 27.52
_diffrn_reflns_theta_max 27.52
_diffrn_reflns_theta_min 1.47
_exptl_absorpt_coefficient_mu 7.466
_exptl_absorpt_correction_T_max 0.674
_exptl_absorpt_correction_T_min 0.448
_exptl_absorpt_correction_type integration
_exptl_absorpt_process_details
;
Gaussian integration (Coppens, 1970)
;
_exptl_crystal_colour red
_exptl_crystal_density_diffrn 2.005
_exptl_crystal_density_method 'not measured'
_exptl_crystal_description prism
_exptl_crystal_F_000 3232
_exptl_crystal_size_max 0.106
_exptl_crystal_size_mid 0.068
_exptl_crystal_size_min 0.062
_refine_diff_density_max 1.164
_refine_diff_density_min -1.271
_refine_diff_density_rms 0.271
_refine_ls_extinction_method none
_refine_ls_goodness_of_fit_ref 1.102
_refine_ls_hydrogen_treatment constr
_refine_ls_matrix_type full
_refine_ls_number_parameters 655
_refine_ls_number_reflns 12737
_refine_ls_number_restraints 0
_refine_ls_restrained_S_all 1.102
_refine_ls_R_factor_all 0.0426
_refine_ls_R_factor_gt 0.0275
_refine_ls_shift/su_max 0.001
_refine_ls_shift/su_mean 0.000
_refine_ls_structure_factor_coef Fsqd
_refine_ls_weighting_details 'calc w=1/[\s^2^(Fo^2^)+(0.0000P)^2^+0.0000P] where P=(Fo^2^+2Fc^2^)/3'
_refine_ls_weighting_scheme calc
_refine_ls_wR_factor_gt 0.0637
_refine_ls_wR_factor_ref 0.0760
_reflns_number_gt 10641
_reflns_number_total 12737
_reflns_threshold_expression >2sigma(I)
_cod_data_source_file c0dt01791d.txt
_cod_data_source_block (1)
_cod_original_cell_volume 5550.8(10)
_cod_original_sg_symbol_H-M 'P 21/c'
_cod_database_code 7015645

loop_
_symmetry_equiv_pos_as_xyz
'x, y, z'
'-x, y+1/2, -z+1/2'
'-x, -y, -z'
'x, -y-1/2, z-1/2'

loop_
_atom_site_label
_atom_site_type_symbol
_atom_site_fract_x
_atom_site_fract_y
_atom_site_fract_z
_atom_site_U_iso_or_equiv
_atom_site_adp_type
_atom_site_occupancy
_atom_site_symmetry_multiplicity
_atom_site_calc_flag
_atom_site_refinement_flags
_atom_site_disorder_assembly
_atom_site_disorder_group
Ir1 Ir 0.452583(12) 0.288508(12) 0.095248(6) 0.01064(5) Uani 1 1 d . . .
Ir2 Ir 0.329836(12) 0.296983(12) 0.142425(6) 0.01056(5) Uani 1 1 d . . .
Ir3 Ir 0.245539(12) 0.265564(13) 0.042884(6) 0.01211(5) Uani 1 1 d . . .
O1 O 0.3515(2) 0.1954(2) 0.10038(10) 0.0118(6) Uani 1 1 d . . .
N1 N 0.3328(2) 0.3755(2) 0.08663(12) 0.0110(7) Uani 1 1 d . . .
C1 C 0.3213(3) 0.4846(3) 0.07876(16) 0.0159(9) Uani 1 1 d . . .
C2 C 0.4108(3) 0.5359(3) 0.11959(16) 0.0229(11) Uani 1 1 d . . .
H2A H 0.4045 0.6079 0.1149 0.028 Uiso 1 1 calc R . .
H2B H 0.4734 0.5136 0.1193 0.028 Uiso 1 1 calc R . .
H2C H 0.4117 0.5191 0.1506 0.028 Uiso 1 1 calc R . .
C3 C 0.2234(3) 0.5173(3) 0.07865(16) 0.0208(10) Uani 1 1 d . . .
H3A H 0.2153 0.5890 0.0733 0.025 Uiso 1 1 calc R . .
H3B H 0.2244 0.5010 0.1097 0.025 Uiso 1 1 calc R . .
H3C H 0.1673 0.4828 0.0528 0.025 Uiso 1 1 calc R . .
C4 C 0.3217(3) 0.5084(3) 0.03058(16) 0.0221(11) Uani 1 1 d . . .
H4A H 0.3139 0.5800 0.0248 0.026 Uiso 1 1 calc R . .
H4B H 0.2660 0.4736 0.0047 0.026 Uiso 1 1 calc R . .
H4C H 0.3854 0.4867 0.0313 0.026 Uiso 1 1 calc R . .
C10 C 0.5766(3) 0.3645(3) 0.08656(16) 0.0147(9) Uani 1 1 d . . .
C11 C 0.5424(3) 0.2802(3) 0.05495(17) 0.0167(10) Uani 1 1 d . . .
C12 C 0.5605(3) 0.1931(3) 0.08439(17) 0.0167(10) Uani 1 1 d . . .
C13 C 0.6009(3) 0.2235(3) 0.13345(17) 0.0167(10) Uani 1 1 d . . .
C14 C 0.6114(3) 0.3303(3) 0.13481(15) 0.0156(9) Uani 1 1 d . . .
C15 C 0.5914(3) 0.4668(3) 0.07146(17) 0.0245(11) Uani 1 1 d . . .
H15A H 0.6541 0.4687 0.0681 0.029 Uiso 1 1 calc R . .
H15B H 0.5950 0.5149 0.0959 0.029 Uiso 1 1 calc R . .
H15C H 0.5349 0.4834 0.0405 0.029 Uiso 1 1 calc R . .
C16 C 0.5027(3) 0.2823(3) 0.00102(17) 0.0217(11) Uani 1 1 d . . .
H16A H 0.5590 0.2811 -0.0075 0.026 Uiso 1 1 calc R . .
H16B H 0.4634 0.3429 -0.0117 0.026 Uiso 1 1 calc R . .
H16C H 0.4598 0.2243 -0.0129 0.026 Uiso 1 1 calc R . .
C17 C 0.5429(3) 0.0876(3) 0.06670(17) 0.0254(11) Uani 1 1 d . . .
H17A H 0.6022 0.0630 0.0638 0.030 Uiso 1 1 calc R . .
H17B H 0.4844 0.0848 0.0351 0.030 Uiso 1 1 calc R . .
H17C H 0.5307 0.0462 0.0896 0.030 Uiso 1 1 calc R . .
C18 C 0.6348(3) 0.1566(4) 0.17616(16) 0.0236(11) Uani 1 1 d . . .
H18A H 0.7017 0.1306 0.1835 0.028 Uiso 1 1 calc R . .
H18B H 0.5873 0.1014 0.1691 0.028 Uiso 1 1 calc R . .
H18C H 0.6375 0.1938 0.2039 0.028 Uiso 1 1 calc R . .
C19 C 0.6620(3) 0.3909(3) 0.17954(16) 0.0225(11) Uani 1 1 d . . .
H19A H 0.7346 0.3913 0.1898 0.027 Uiso 1 1 calc R . .
H19B H 0.6481 0.3622 0.2051 0.027 Uiso 1 1 calc R . .
H19C H 0.6363 0.4590 0.1731 0.027 Uiso 1 1 calc R . .
C20 C 0.3179(3) 0.3852(3) 0.20096(15) 0.0147(9) Uani 1 1 d . . .
C21 C 0.2305(3) 0.3250(3) 0.17666(15) 0.0164(10) Uani 1 1 d . . .
C22 C 0.2618(4) 0.2221(3) 0.18269(17) 0.0212(11) Uani 1 1 d . . .
C23 C 0.3681(4) 0.2199(3) 0.21009(16) 0.0199(11) Uani 1 1 d . . .
C24 C 0.4035(3) 0.3206(4) 0.22074(15) 0.0169(10) Uani 1 1 d . . .
C25 C 0.3198(4) 0.4938(3) 0.21168(16) 0.0223(11) Uani 1 1 d . . .
H25A H 0.3208 0.5029 0.2434 0.027 Uiso 1 1 calc R . .
H25B H 0.2598 0.5256 0.1870 0.027 Uiso 1 1 calc R . .
H25C H 0.3800 0.5239 0.2117 0.027 Uiso 1 1 calc R . .
C26 C 0.1239(3) 0.3604(4) 0.15347(17) 0.0261(12) Uani 1 1 d . . .
H26A H 0.0937 0.3506 0.1757 0.031 Uiso 1 1 calc R . .
H26B H 0.0859 0.3227 0.1238 0.031 Uiso 1 1 calc R . .
H26C H 0.1223 0.4310 0.1457 0.031 Uiso 1 1 calc R . .
C27 C 0.1940(4) 0.1349(4) 0.1651(2) 0.0355(14) Uani 1 1 d . . .
H27A H 0.1773 0.1112 0.1907 0.043 Uiso 1 1 calc R . .
H27B H 0.2277 0.0819 0.1561 0.043 Uiso 1 1 calc R . .
H27C H 0.1322 0.1540 0.1370 0.043 Uiso 1 1 calc R . .
C28 C 0.4328(4) 0.1291(4) 0.22713(18) 0.0350(14) Uani 1 1 d . . .
H28A H 0.4360 0.1075 0.2581 0.042 Uiso 1 1 calc R . .
H28B H 0.5006 0.1444 0.2311 0.042 Uiso 1 1 calc R . .
H28C H 0.4040 0.0760 0.2033 0.042 Uiso 1 1 calc R . .
C29 C 0.5078(3) 0.3531(4) 0.25025(17) 0.0300(12) Uani 1 1 d . . .
H29A H 0.5169 0.3692 0.2828 0.036 Uiso 1 1 calc R . .
H29B H 0.5218 0.4120 0.2356 0.036 Uiso 1 1 calc R . .
H29C H 0.5541 0.2998 0.2519 0.036 Uiso 1 1 calc R . .
C30 C 0.1341(3) 0.1502(3) 0.00676(16) 0.0216(11) Uani 1 1 d . . .
C31 C 0.1946(3) 0.1654(3) -0.01778(16) 0.0204(10) Uani 1 1 d . . .
C32 C 0.1792(3) 0.2664(3) -0.03577(15) 0.0186(10) Uani 1 1 d . . .
C33 C 0.1086(3) 0.3126(4) -0.02242(15) 0.0181(10) Uani 1 1 d . . .
C34 C 0.0820(3) 0.2416(4) 0.00452(17) 0.0232(11) Uani 1 1 d . . .
C35 C 0.1265(4) 0.0553(4) 0.03012(18) 0.0357(13) Uani 1 1 d . . .
H35A H 0.0887 0.0065 0.0052 0.043 Uiso 1 1 calc R . .
H35B H 0.0918 0.0676 0.0502 0.043 Uiso 1 1 calc R . .
H35C H 0.1941 0.0298 0.0502 0.043 Uiso 1 1 calc R . .
C36 C 0.2567(4) 0.0876(4) -0.02653(18) 0.0315(13) Uani 1 1 d . . .
H36A H 0.2138 0.0478 -0.0546 0.038 Uiso 1 1 calc R . .
H36B H 0.2875 0.0447 0.0018 0.038 Uiso 1 1 calc R . .
H36C H 0.3095 0.1195 -0.0325 0.038 Uiso 1 1 calc R . .
C37 C 0.2201(4) 0.3095(4) -0.06793(17) 0.0262(11) Uani 1 1 d . . .
H37A H 0.1736 0.2959 -0.1016 0.031 Uiso 1 1 calc R . .
H37B H 0.2856 0.2797 -0.0604 0.031 Uiso 1 1 calc R . .
H37C H 0.2279 0.3813 -0.0629 0.031 Uiso 1 1 calc R . .
C38 C 0.0589(4) 0.4109(4) -0.04019(17) 0.0307(12) Uani 1 1 d . . .
H38A H -0.0009 0.4018 -0.0709 0.037 Uiso 1 1 calc R . .
H38B H 0.1059 0.4557 -0.0448 0.037 Uiso 1 1 calc R . .
H38C H 0.0392 0.4394 -0.0165 0.037 Uiso 1 1 calc R . .
C39 C 0.0063(4) 0.2591(5) 0.02369(19) 0.0395(15) Uani 1 1 d . . .
H39A H -0.0614 0.2484 -0.0021 0.047 Uiso 1 1 calc R . .
H39B H 0.0123 0.3274 0.0355 0.047 Uiso 1 1 calc R . .
H39C H 0.0187 0.2129 0.0502 0.047 Uiso 1 1 calc R . .
C5 C 0.9837(3) 0.5435(3) 0.23389(17) 0.0207(10) Uani 1 1 d . . .
N5 N 0.9827(3) 0.6547(3) 0.24173(14) 0.0221(9) Uani 1 1 d . . .
H5A H 0.9181 0.6767 0.2288 0.027 Uiso 1 1 calc R . .
H5B H 1.0164 0.6860 0.2272 0.027 Uiso 1 1 calc R . .
H5C H 1.0129 0.6680 0.2739 0.027 Uiso 1 1 calc R . .
C6 C 0.9256(4) 0.4959(4) 0.25835(18) 0.0283(12) Uani 1 1 d . . .
H6A H 0.9244 0.4239 0.2541 0.034 Uiso 1 1 calc R . .
H6B H 0.8567 0.5214 0.2440 0.034 Uiso 1 1 calc R . .
H6C H 0.9583 0.5117 0.2928 0.034 Uiso 1 1 calc R . .
C7 C 1.0927(3) 0.5102(4) 0.25626(17) 0.0264(11) Uani 1 1 d . . .
H7A H 1.0957 0.4386 0.2519 0.032 Uiso 1 1 calc R . .
H7B H 1.1242 0.5259 0.2907 0.032 Uiso 1 1 calc R . .
H7C H 1.1284 0.5448 0.2406 0.032 Uiso 1 1 calc R . .
C8 C 0.9330(3) 0.5255(4) 0.17985(16) 0.0275(12) Uani 1 1 d . . .
H8A H 0.9320 0.4542 0.1735 0.033 Uiso 1 1 calc R . .
H8B H 0.9703 0.5599 0.1649 0.033 Uiso 1 1 calc R . .
H8C H 0.8640 0.5506 0.1662 0.033 Uiso 1 1 calc R . .
S40 S 0.87972(9) 0.15764(11) 0.11567(5) 0.0301(3) Uani 1 1 d . . .
O41 O 0.7992(3) 0.1055(3) 0.12010(14) 0.0418(10) Uani 1 1 d . . .
O42 O 0.9119(3) 0.1162(3) 0.08192(14) 0.0437(10) Uani 1 1 d . . .
O43 O 0.9610(3) 0.1906(3) 0.16115(13) 0.0430(10) Uani 1 1 d . . .
C40 C 0.8237(4) 0.2761(4) 0.08936(19) 0.0274(12) Uani 1 1 d . . .
F41 F 0.8867(2) 0.3343(2) 0.08053(11) 0.0388(8) Uani 1 1 d . . .
F42 F 0.7951(2) 0.3264(3) 0.11809(13) 0.0470(9) Uani 1 1 d . . .
F43 F 0.7418(2) 0.2631(3) 0.04724(11) 0.0476(9) Uani 1 1 d . . .
S50 S 0.15650(9) 0.73380(9) 0.17967(4) 0.0214(3) Uani 1 1 d . . .
O51 O 0.1146(3) 0.6446(2) 0.15257(12) 0.0317(8) Uani 1 1 d . . .
O52 O 0.2611(3) 0.7496(3) 0.19303(14) 0.0371(9) Uani 1 1 d . . .
O53 O 0.1261(3) 0.7538(2) 0.21741(12) 0.0295(8) Uani 1 1 d . . .
C50 C 0.0944(4) 0.8319(4) 0.13583(18) 0.0284(12) Uani 1 1 d . . .
F51 F 0.1284(3) 0.9205(2) 0.15385(11) 0.0458(8) Uani 1 1 d . . .
F52 F -0.0047(2) 0.8313(2) 0.12239(12) 0.0470(9) Uani 1 1 d . . .
F53 F 0.1072(3) 0.8199(3) 0.09624(11) 0.0498(9) Uani 1 1 d . . .
S60 S 0.30715(10) 0.22326(9) 0.32068(5) 0.0234(3) Uani 1 1 d . . .
O61 O 0.2152(3) 0.2327(3) 0.27655(13) 0.0388(10) Uani 1 1 d . . .
O62 O 0.3977(3) 0.2220(3) 0.31461(14) 0.0404(10) Uani 1 1 d . . .
O63 O 0.3023(3) 0.1531(2) 0.35447(14) 0.0407(10) Uani 1 1 d . . .
C60 C 0.3140(4) 0.3417(4) 0.34973(18) 0.0318(12) Uani 1 1 d . . .
F61 F 0.3926(3) 0.3453(2) 0.39331(11) 0.0536(9) Uani 1 1 d . . .
F62 F 0.2316(3) 0.3603(2) 0.35547(12) 0.0503(9) Uani 1 1 d . . .
F63 F 0.3248(3) 0.4157(2) 0.32374(12) 0.0557(10) Uani 1 1 d . . .
C70 C 0.3676(4) 0.8305(4) 0.11721(16) 0.0262(11) Uani 1 1 d . . .
H70A H 0.3298 0.8076 0.1349 0.031 Uiso 1 1 calc R . .
H70B H 0.4343 0.7979 0.1315 0.031 Uiso 1 1 calc R . .
Cl71 Cl 0.38297(9) 0.96066(9) 0.12271(4) 0.0311(3) Uani 1 1 d . . .
Cl72 Cl 0.30156(11) 0.79691(10) 0.05541(5) 0.0388(3) Uani 1 1 d . . .

loop_
_atom_site_aniso_label
_atom_site_aniso_U_11
_atom_site_aniso_U_22
_atom_site_aniso_U_33
_atom_site_aniso_U_23
_atom_site_aniso_U_13
_atom_site_aniso_U_12
Ir1 0.00883(9) 0.01200(10) 0.01107(9) 0.00108(6) 0.00435(7) -0.00002(6)
Ir2 0.01110(9) 0.01127(10) 0.00977(9) 0.00019(6) 0.00502(7) 0.00005(6)
Ir3 0.00943(8) 0.01669(10) 0.00985(9) -0.00059(7) 0.00393(7) -0.00034(7)
O1 0.0098(14) 0.0111(16) 0.0136(16) -0.0027(12) 0.0043(13) -0.0015(12)
N1 0.0117(17) 0.0123(19) 0.0097(18) 0.0002(14) 0.0055(15) 0.0012(14)
C1 0.020(2) 0.008(2) 0.019(2) 0.0054(18) 0.0087(19) 0.0029(18)
C2 0.023(2) 0.013(3) 0.032(3) 0.004(2) 0.012(2) 0.001(2)
C3 0.021(2) 0.018(3) 0.024(3) 0.006(2) 0.010(2) 0.006(2)
C4 0.028(3) 0.016(3) 0.026(3) 0.007(2) 0.015(2) 0.005(2)
C10 0.011(2) 0.017(2) 0.020(2) 0.0014(19) 0.0097(18) -0.0006(18)
C11 0.011(2) 0.025(3) 0.018(2) 0.002(2) 0.0099(19) 0.0015(19)
C12 0.009(2) 0.019(3) 0.024(3) -0.001(2) 0.0089(19) 0.0004(18)
C13 0.011(2) 0.019(3) 0.020(3) 0.0018(19) 0.0061(19) -0.0006(18)
C14 0.006(2) 0.024(3) 0.015(2) 0.002(2) 0.0037(18) -0.0028(19)
C15 0.022(3) 0.026(3) 0.029(3) 0.006(2) 0.014(2) -0.001(2)
C16 0.020(2) 0.030(3) 0.018(3) 0.000(2) 0.011(2) 0.002(2)
C17 0.021(3) 0.023(3) 0.029(3) 0.000(2) 0.009(2) 0.004(2)
C18 0.016(2) 0.031(3) 0.019(3) 0.009(2) 0.003(2) 0.009(2)
C19 0.016(2) 0.026(3) 0.021(3) 0.001(2) 0.005(2) -0.002(2)
C20 0.017(2) 0.016(2) 0.012(2) -0.0007(18) 0.0080(18) 0.0003(19)
C21 0.017(2) 0.022(3) 0.013(2) -0.0034(19) 0.0104(19) -0.002(2)
C22 0.035(3) 0.021(3) 0.020(3) -0.002(2) 0.023(2) -0.004(2)
C23 0.035(3) 0.021(3) 0.009(2) 0.0014(19) 0.015(2) 0.004(2)
C24 0.018(2) 0.027(3) 0.006(2) 0.0016(19) 0.0057(18) 0.007(2)
C25 0.029(3) 0.020(3) 0.019(2) -0.005(2) 0.011(2) 0.002(2)
C26 0.014(2) 0.040(3) 0.025(3) -0.008(2) 0.009(2) -0.003(2)
C27 0.053(4) 0.029(3) 0.041(3) -0.012(3) 0.036(3) -0.021(3)
C28 0.055(4) 0.027(3) 0.026(3) 0.010(2) 0.020(3) 0.025(3)
C29 0.021(3) 0.047(3) 0.016(3) -0.008(2) 0.002(2) 0.006(2)
C30 0.019(2) 0.023(3) 0.016(2) -0.007(2) 0.0016(19) -0.013(2)
C31 0.014(2) 0.027(3) 0.013(2) -0.007(2) -0.0003(19) -0.002(2)
C32 0.016(2) 0.028(3) 0.008(2) -0.0020(19) 0.0014(18) -0.001(2)
C33 0.011(2) 0.030(3) 0.010(2) 0.000(2) 0.0021(18) 0.005(2)
C34 0.011(2) 0.041(3) 0.014(2) -0.003(2) 0.0023(19) -0.006(2)
C35 0.030(3) 0.035(3) 0.032(3) -0.001(3) 0.005(2) -0.016(3)
C36 0.025(3) 0.032(3) 0.031(3) -0.014(2) 0.006(2) 0.001(2)
C37 0.030(3) 0.036(3) 0.013(2) 0.003(2) 0.010(2) -0.001(2)
C38 0.027(3) 0.035(3) 0.016(3) -0.001(2) -0.003(2) 0.008(2)
C39 0.017(3) 0.075(4) 0.026(3) -0.004(3) 0.010(2) -0.007(3)
C5 0.018(2) 0.017(3) 0.026(3) -0.004(2) 0.009(2) -0.002(2)
N5 0.019(2) 0.021(2) 0.025(2) 0.0003(18) 0.0082(17) -0.0004(17)
C6 0.027(3) 0.025(3) 0.032(3) -0.003(2) 0.013(2) -0.008(2)
C7 0.024(3) 0.027(3) 0.028(3) -0.001(2) 0.012(2) 0.001(2)
C8 0.022(3) 0.030(3) 0.026(3) -0.004(2) 0.006(2) 0.001(2)
S40 0.0230(7) 0.0416(9) 0.0270(7) 0.0065(6) 0.0124(6) -0.0034(6)
O41 0.032(2) 0.053(3) 0.042(2) 0.004(2) 0.0179(19) -0.0185(19)
O42 0.050(2) 0.042(2) 0.054(3) -0.001(2) 0.037(2) 0.003(2)
O43 0.025(2) 0.070(3) 0.023(2) 0.0144(19) 0.0000(16) -0.0120(19)
C40 0.017(2) 0.040(3) 0.027(3) -0.001(2) 0.012(2) -0.002(2)
F41 0.0281(16) 0.0398(19) 0.054(2) 0.0119(16) 0.0237(16) 0.0056(15)
F42 0.0340(18) 0.056(2) 0.062(2) -0.0202(19) 0.0317(18) -0.0031(17)
F43 0.0276(18) 0.072(3) 0.0286(19) 0.0046(17) -0.0012(15) 0.0061(17)
S50 0.0191(6) 0.0218(7) 0.0223(7) -0.0015(5) 0.0082(5) -0.0019(5)
O51 0.039(2) 0.0197(19) 0.035(2) -0.0060(16) 0.0147(18) -0.0009(16)
O52 0.0227(19) 0.047(2) 0.037(2) -0.0008(19) 0.0088(17) -0.0045(18)
O53 0.039(2) 0.027(2) 0.028(2) 0.0000(16) 0.0195(18) -0.0031(17)
C50 0.034(3) 0.023(3) 0.028(3) -0.001(2) 0.014(2) -0.007(2)
F51 0.068(2) 0.0204(17) 0.047(2) -0.0028(15) 0.0236(18) -0.0116(16)
F52 0.0322(18) 0.043(2) 0.051(2) 0.0065(17) 0.0046(16) 0.0072(16)
F53 0.075(3) 0.051(2) 0.0289(19) 0.0036(16) 0.0284(19) -0.0010(19)
S60 0.0274(7) 0.0260(7) 0.0226(7) -0.0024(5) 0.0162(6) -0.0023(5)
O61 0.025(2) 0.060(3) 0.027(2) -0.0099(19) 0.0071(17) -0.0102(19)
O62 0.028(2) 0.069(3) 0.030(2) -0.0041(19) 0.0178(18) 0.0015(19)
O63 0.067(3) 0.024(2) 0.049(2) 0.0056(18) 0.041(2) 0.003(2)
C60 0.039(3) 0.031(3) 0.023(3) 0.004(2) 0.012(3) -0.001(3)
F61 0.071(2) 0.048(2) 0.0225(17) -0.0072(16) 0.0035(17) -0.0081(19)
F62 0.076(3) 0.038(2) 0.051(2) 0.0100(17) 0.041(2) 0.0259(18)
F63 0.082(3) 0.0316(19) 0.050(2) 0.0146(17) 0.026(2) -0.0126(19)
C70 0.032(3) 0.020(3) 0.021(3) 0.001(2) 0.007(2) -0.001(2)
Cl71 0.0398(7) 0.0234(7) 0.0272(7) -0.0032(5) 0.0120(6) -0.0022(6)
Cl72 0.0500(9) 0.0329(8) 0.0277(7) -0.0092(6) 0.0118(7) -0.0015(7)

loop_
_atom_type_symbol
_atom_type_description
_atom_type_scat_dispersion_real
_atom_type_scat_dispersion_imag
_atom_type_scat_source
C C 0.0033 0.0016 'International Tables Vol C Tables 4.2.6.8 and 6.1.1.4'
H H 0.0000 0.0000 'International Tables Vol C Tables 4.2.6.8 and 6.1.1.4'
Cl Cl 0.1484 0.1585 'International Tables Vol C Tables 4.2.6.8 and 6.1.1.4'
F F 0.0171 0.0103 'International Tables Vol C Tables 4.2.6.8 and 6.1.1.4'
Ir Ir -1.4442 7.9887 'International Tables Vol C Tables 4.2.6.8 and 6.1.1.4'
N N 0.0061 0.0033 'International Tables Vol C Tables 4.2.6.8 and 6.1.1.4'
O O 0.0106 0.0060 'International Tables Vol C Tables 4.2.6.8 and 6.1.1.4'
S S 0.1246 0.1234 'International Tables Vol C Tables 4.2.6.8 and 6.1.1.4'

loop_
_geom_angle_atom_site_label_1
_geom_angle_atom_site_label_2
_geom_angle_atom_site_label_3
_geom_angle
_geom_angle_site_symmetry_1
_geom_angle_site_symmetry_3
_geom_angle_publ_flag
O1 Ir1 N1 74.63(12) . . y
O1 Ir1 C13 108.40(14) . . ?
N1 Ir1 C13 156.33(15) . . ?
O1 Ir1 C11 132.25(14) . . ?
N1 Ir1 C11 131.72(15) . . ?
C13 Ir1 C11 64.21(17) . . ?
O1 Ir1 C12 105.32(14) . . ?
N1 Ir1 C12 165.35(15) . . ?
C13 Ir1 C12 38.10(16) . . ?
C11 Ir1 C12 38.30(16) . . ?
O1 Ir1 C14 140.23(14) . . ?
N1 Ir1 C14 125.59(15) . . ?
C13 Ir1 C14 38.70(16) . . ?
C11 Ir1 C14 63.79(16) . . ?
C12 Ir1 C14 63.87(16) . . ?
O1 Ir1 C10 168.77(13) . . ?
N1 Ir1 C10 115.90(15) . . ?
C13 Ir1 C10 63.77(16) . . ?
C11 Ir1 C10 38.03(16) . . ?
C12 Ir1 C10 63.48(16) . . ?
C14 Ir1 C10 37.57(15) . . ?
O1 Ir1 Ir3 46.29(8) . . ?
N1 Ir1 Ir3 46.92(9) . . ?
C13 Ir1 Ir3 149.79(12) . . ?
C11 Ir1 Ir3 117.01(12) . . ?
C12 Ir1 Ir3 122.53(12) . . ?
C14 Ir1 Ir3 171.51(12) . . ?
C10 Ir1 Ir3 137.71(11) . . ?
O1 Ir1 Ir2 46.02(8) . . ?
N1 Ir1 Ir2 46.85(9) . . ?
C13 Ir1 Ir2 118.02(12) . . ?
C11 Ir1 Ir2 177.19(12) . . ?
C12 Ir1 Ir2 142.39(12) . . ?
C14 Ir1 Ir2 119.00(11) . . ?
C10 Ir1 Ir2 143.99(11) . . ?
Ir3 Ir1 Ir2 60.187(10) . . y
O1 Ir2 N1 74.82(13) . . y
O1 Ir2 C22 107.53(14) . . ?
N1 Ir2 C22 156.40(17) . . ?
O1 Ir2 C23 104.32(14) . . ?
N1 Ir2 C23 165.23(16) . . ?
C22 Ir2 C23 38.28(18) . . ?
O1 Ir2 C21 139.72(14) . . ?
N1 Ir2 C21 126.01(15) . . ?
C22 Ir2 C21 38.84(17) . . ?
C23 Ir2 C21 64.17(17) . . ?
O1 Ir2 C24 131.92(14) . . ?
N1 Ir2 C24 132.11(16) . . ?
C22 Ir2 C24 64.27(18) . . ?
C23 Ir2 C24 38.50(17) . . ?
C21 Ir2 C24 63.67(16) . . ?
O1 Ir2 C20 167.99(14) . . ?
N1 Ir2 C20 116.51(15) . . ?
C22 Ir2 C20 63.94(16) . . ?
C23 Ir2 C20 63.69(16) . . ?
C21 Ir2 C20 37.66(15) . . ?
C24 Ir2 C20 37.76(15) . . ?
O1 Ir2 Ir1 46.15(8) . . ?
N1 Ir2 Ir1 46.99(9) . . ?
C22 Ir2 Ir1 148.97(12) . . ?
C23 Ir2 Ir1 121.92(12) . . ?
C21 Ir2 Ir1 172.19(12) . . ?
C24 Ir2 Ir1 117.37(11) . . ?
C20 Ir2 Ir1 138.29(11) . . ?
O1 Ir2 Ir3 46.09(8) . . ?
N1 Ir2 Ir3 46.73(9) . . ?
C22 Ir2 Ir3 117.76(13) . . ?
C23 Ir2 Ir3 141.83(12) . . ?
C21 Ir2 Ir3 119.19(11) . . ?
C24 Ir2 Ir3 177.14(11) . . ?
C20 Ir2 Ir3 144.52(11) . . ?
Ir1 Ir2 Ir3 59.817(10) . . y
O1 Ir3 N1 74.71(12) . . y
O1 Ir3 C31 108.07(15) . . ?
N1 Ir3 C31 155.17(15) . . ?
O1 Ir3 C32 141.02(14) . . ?
N1 Ir3 C32 125.26(15) . . ?
C31 Ir3 C32 39.02(17) . . ?
O1 Ir3 C30 103.68(14) . . ?
N1 Ir3 C30 166.60(15) . . ?
C31 Ir3 C30 38.20(17) . . ?
C32 Ir3 C30 64.31(17) . . ?
O1 Ir3 C34 130.64(15) . . ?
N1 Ir3 C34 133.60(16) . . ?
C31 Ir3 C34 63.90(17) . . ?
C32 Ir3 C34 63.43(17) . . ?
C30 Ir3 C34 38.32(17) . . ?
O1 Ir3 C33 167.27(14) . . ?
N1 Ir3 C33 116.83(15) . . ?
C31 Ir3 C33 64.04(17) . . ?
C32 Ir3 C33 37.67(16) . . ?
C30 Ir3 C33 63.81(17) . . ?
C34 Ir3 C33 37.68(17) . . ?
O1 Ir3 Ir1 46.24(8) . . ?
N1 Ir3 Ir1 47.09(9) . . ?
C31 Ir3 Ir1 116.64(12) . . ?
C32 Ir3 Ir1 119.12(12) . . ?
C30 Ir3 Ir1 140.16(13) . . ?
C34 Ir3 Ir1 176.85(13) . . ?
C33 Ir3 Ir1 145.47(12) . . ?
O1 Ir3 Ir2 45.91(8) . . ?
N1 Ir3 Ir2 46.76(9) . . ?
C31 Ir3 Ir2 149.98(13) . . ?
C32 Ir3 Ir2 171.00(12) . . ?
C30 Ir3 Ir2 122.75(12) . . ?
C34 Ir3 Ir2 117.82(12) . . ?
C33 Ir3 Ir2 137.64(11) . . ?
Ir1 Ir3 Ir2 59.996(10) . . y
Ir2 O1 Ir1 87.83(11) . . y
Ir2 O1 Ir3 88.00(11) . . y
Ir1 O1 Ir3 87.47(11) . . y
C1 N1 Ir3 128.1(3) . . ?
C1 N1 Ir2 127.4(3) . . ?
Ir3 N1 Ir2 86.52(13) . . y
C1 N1 Ir1 128.2(3) . . ?
Ir3 N1 Ir1 85.99(13) . . y
Ir2 N1 Ir1 86.16(13) . . y
N1 C1 C3 109.2(3) . . ?
N1 C1 C4 108.5(3) . . ?
C3 C1 C4 110.6(4) . . ?
N1 C1 C2 108.4(3) . . ?
C3 C1 C2 110.6(4) . . ?
C4 C1 C2 109.5(4) . . ?
C1 C2 H2A 109.5 . . ?
C1 C2 H2B 109.5 . . ?
H2A C2 H2B 109.5 . . ?
C1 C2 H2C 109.5 . . ?
H2A C2 H2C 109.5 . . ?
H2B C2 H2C 109.5 . . ?
C1 C3 H3A 109.5 . . ?
C1 C3 H3B 109.5 . . ?
H3A C3 H3B 109.5 . . ?
C1 C3 H3C 109.5 . . ?
H3A C3 H3C 109.5 . . ?
H3B C3 H3C 109.5 . . ?
C1 C4 H4A 109.5 . . ?
C1 C4 H4B 109.5 . . ?
H4A C4 H4B 109.5 . . ?
C1 C4 H4C 109.5 . . ?
H4A C4 H4C 109.5 . . ?
H4B C4 H4C 109.5 . . ?
C14 C10 C11 108.2(4) . . ?
C14 C10 C15 126.0(4) . . ?
C11 C10 C15 124.8(4) . . ?
C14 C10 Ir1 70.2(2) . . ?
C11 C10 Ir1 69.8(2) . . ?
C15 C10 Ir1 134.6(3) . . ?
C12 C11 C10 107.7(4) . . ?
C12 C11 C16 126.1(4) . . ?
C10 C11 C16 125.9(4) . . ?
C12 C11 Ir1 70.9(2) . . ?
C10 C11 Ir1 72.2(2) . . ?
C16 C11 Ir1 126.2(3) . . ?
C13 C12 C11 108.2(4) . . ?
C13 C12 C17 125.7(4) . . ?
C11 C12 C17 126.1(4) . . ?
C13 C12 Ir1 70.1(2) . . ?
C11 C12 Ir1 70.8(2) . . ?
C17 C12 Ir1 126.1(3) . . ?
C12 C13 C14 107.9(4) . . ?
C12 C13 C18 126.0(4) . . ?
C14 C13 C18 125.9(4) . . ?
C12 C13 Ir1 71.8(2) . . ?
C14 C13 Ir1 71.6(2) . . ?
C18 C13 Ir1 126.2(3) . . ?
C10 C14 C13 107.9(4) . . ?
C10 C14 C19 126.5(4) . . ?
C13 C14 C19 125.2(4) . . ?
C10 C14 Ir1 72.2(2) . . ?
C13 C14 Ir1 69.7(2) . . ?
C19 C14 Ir1 129.3(3) . . ?
C10 C15 H15A 109.5 . . ?
C10 C15 H15B 109.5 . . ?
H15A C15 H15B 109.5 . . ?
C10 C15 H15C 109.5 . . ?
H15A C15 H15C 109.5 . . ?
H15B C15 H15C 109.5 . . ?
C11 C16 H16A 109.5 . . ?
C11 C16 H16B 109.5 . . ?
H16A C16 H16B 109.5 . . ?
C11 C16 H16C 109.5 . . ?
H16A C16 H16C 109.5 . . ?
H16B C16 H16C 109.5 . . ?
C12 C17 H17A 109.5 . . ?
C12 C17 H17B 109.5 . . ?
H17A C17 H17B 109.5 . . ?
C12 C17 H17C 109.5 . . ?
H17A C17 H17C 109.5 . . ?
H17B C17 H17C 109.5 . . ?
C13 C18 H18A 109.5 . . ?
C13 C18 H18B 109.5 . . ?
H18A C18 H18B 109.5 . . ?
C13 C18 H18C 109.5 . . ?
H18A C18 H18C 109.5 . . ?
H18B C18 H18C 109.5 . . ?
C14 C19 H19A 109.5 . . ?
C14 C19 H19B 109.5 . . ?
H19A C19 H19B 109.5 . . ?
C14 C19 H19C 109.5 . . ?
H19A C19 H19C 109.5 . . ?
H19B C19 H19C 109.5 . . ?
C21 C20 C24 107.8(4) . . ?
C21 C20 C25 126.5(4) . . ?
C24 C20 C25 124.9(4) . . ?
C21 C20 Ir2 69.5(2) . . ?
C24 C20 Ir2 69.6(2) . . ?
C25 C20 Ir2 134.3(3) . . ?
C20 C21 C22 108.2(4) . . ?
C20 C21 C26 126.3(4) . . ?
C22 C21 C26 125.2(4) . . ?
C20 C21 Ir2 72.9(2) . . ?
C22 C21 Ir2 69.7(2) . . ?
C26 C21 Ir2 128.0(3) . . ?
C23 C22 C21 107.7(4) . . ?
C23 C22 C27 126.5(4) . . ?
C21 C22 C27 125.8(5) . . ?
C23 C22 Ir2 71.2(3) . . ?
C21 C22 Ir2 71.5(2) . . ?
C27 C22 Ir2 124.8(3) . . ?
C22 C23 C24 108.2(4) . . ?
C22 C23 C28 126.5(4) . . ?
C24 C23 C28 125.2(5) . . ?
C22 C23 Ir2 70.5(3) . . ?
C24 C23 Ir2 71.5(2) . . ?
C28 C23 Ir2 125.7(3) . . ?
C20 C24 C23 108.1(4) . . ?
C20 C24 C29 124.9(4) . . ?
C23 C24 C29 126.8(4) . . ?
C20 C24 Ir2 72.6(2) . . ?
C23 C24 Ir2 70.0(2) . . ?
C29 C24 Ir2 127.0(3) . . ?
C20 C25 H25A 109.5 . . ?
C20 C25 H25B 109.5 . . ?
H25A C25 H25B 109.5 . . ?
C20 C25 H25C 109.5 . . ?
H25A C25 H25C 109.5 . . ?
H25B C25 H25C 109.5 . . ?
C21 C26 H26A 109.5 . . ?
C21 C26 H26B 109.5 . . ?
H26A C26 H26B 109.5 . . ?
C21 C26 H26C 109.5 . . ?
H26A C26 H26C 109.5 . . ?
H26B C26 H26C 109.5 . . ?
C22 C27 H27A 109.5 . . ?
C22 C27 H27B 109.5 . . ?
H27A C27 H27B 109.5 . . ?
C22 C27 H27C 109.5 . . ?
H27A C27 H27C 109.5 . . ?
H27B C27 H27C 109.5 . . ?
C23 C28 H28A 109.5 . . ?
C23 C28 H28B 109.5 . . ?
H28A C28 H28B 109.5 . . ?
C23 C28 H28C 109.5 . . ?
H28A C28 H28C 109.5 . . ?
H28B C28 H28C 109.5 . . ?
C24 C29 H29A 109.5 . . ?
C24 C29 H29B 109.5 . . ?
H29A C29 H29B 109.5 . . ?
C24 C29 H29C 109.5 . . ?
H29A C29 H29C 109.5 . . ?
H29B C29 H29C 109.5 . . ?
C31 C30 C34 107.6(4) . . ?
C31 C30 C35 125.4(4) . . ?
C34 C30 C35 127.1(4) . . ?
C31 C30 Ir3 69.9(2) . . ?
C34 C30 Ir3 71.5(2) . . ?
C35 C30 Ir3 124.2(3) . . ?
C30 C31 C32 108.1(4) . . ?
C30 C31 C36 125.4(4) . . ?
C32 C31 C36 126.4(4) . . ?
C30 C31 Ir3 71.9(2) . . ?
C32 C31 Ir3 71.4(2) . . ?
C36 C31 Ir3 126.0(3) . . ?
C33 C32 C31 108.1(4) . . ?
C33 C32 C37 126.0(4) . . ?
C31 C32 C37 125.5(4) . . ?
C33 C32 Ir3 73.0(2) . . ?
C31 C32 Ir3 69.6(2) . . ?
C37 C32 Ir3 128.9(3) . . ?
C32 C33 C34 107.5(4) . . ?
C32 C33 C38 125.8(4) . . ?
C34 C33 C38 126.0(4) . . ?
C32 C33 Ir3 69.3(2) . . ?
C34 C33 Ir3 70.0(2) . . ?
C38 C33 Ir3 133.4(3) . . ?
C33 C34 C30 108.7(4) . . ?
C33 C34 C39 124.7(5) . . ?
C30 C34 C39 126.4(5) . . ?
C33 C34 Ir3 72.3(2) . . ?
C30 C34 Ir3 70.1(2) . . ?
C39 C34 Ir3 127.0(3) . . ?
C30 C35 H35A 109.5 . . ?
C30 C35 H35B 109.5 . . ?
H35A C35 H35B 109.5 . . ?
C30 C35 H35C 109.5 . . ?
H35A C35 H35C 109.5 . . ?
H35B C35 H35C 109.5 . . ?
C31 C36 H36A 109.5 . . ?
C31 C36 H36B 109.5 . . ?
H36A C36 H36B 109.5 . . ?
C31 C36 H36C 109.5 . . ?
H36A C36 H36C 109.5 . . ?
H36B C36 H36C 109.5 . . ?
C32 C37 H37A 109.5 . . ?
C32 C37 H37B 109.5 . . ?
H37A C37 H37B 109.5 . . ?
C32 C37 H37C 109.5 . . ?
H37A C37 H37C 109.5 . . ?
H37B C37 H37C 109.5 . . ?
C33 C38 H38A 109.5 . . ?
C33 C38 H38B 109.5 . . ?
H38A C38 H38B 109.5 . . ?
C33 C38 H38C 109.5 . . ?
H38A C38 H38C 109.5 . . ?
H38B C38 H38C 109.5 . . ?
C34 C39 H39A 109.5 . . ?
C34 C39 H39B 109.5 . . ?
H39A C39 H39B 109.5 . . ?
C34 C39 H39C 109.5 . . ?
H39A C39 H39C 109.5 . . ?
H39B C39 H39C 109.5 . . ?
C6 C5 C7 111.8(4) . . ?
C6 C5 C8 111.5(4) . . ?
C7 C5 C8 111.4(4) . . ?
C6 C5 N5 106.9(4) . . ?
C7 C5 N5 107.6(4) . . ?
C8 C5 N5 107.4(4) . . ?
C5 N5 H5A 109.5 . . ?
C5 N5 H5B 109.5 . . ?
H5A N5 H5B 109.5 . . ?
C5 N5 H5C 109.5 . . ?
H5A N5 H5C 109.5 . . ?
H5B N5 H5C 109.5 . . ?
C5 C6 H6A 109.5 . . ?
C5 C6 H6B 109.5 . . ?
H6A C6 H6B 109.5 . . ?
C5 C6 H6C 109.5 . . ?
H6A C6 H6C 109.5 . . ?
H6B C6 H6C 109.5 . . ?
C5 C7 H7A 109.5 . . ?
C5 C7 H7B 109.5 . . ?
H7A C7 H7B 109.5 . . ?
C5 C7 H7C 109.5 . . ?
H7A C7 H7C 109.5 . . ?
H7B C7 H7C 109.5 . . ?
C5 C8 H8A 109.5 . . ?
C5 C8 H8B 109.5 . . ?
H8A C8 H8B 109.5 . . ?
C5 C8 H8C 109.5 . . ?
H8A C8 H8C 109.5 . . ?
H8B C8 H8C 109.5 . . ?
O42 S40 O41 115.6(2) . . ?
O42 S40 O43 114.8(2) . . ?
O41 S40 O43 115.0(2) . . ?
O42 S40 C40 104.5(2) . . ?
O41 S40 C40 103.7(2) . . ?
O43 S40 C40 100.5(2) . . ?
F42 C40 F41 107.2(4) . . ?
F42 C40 F43 107.3(4) . . ?
F41 C40 F43 107.0(4) . . ?
F42 C40 S40 111.5(4) . . ?
F41 C40 S40 112.6(3) . . ?
F43 C40 S40 110.9(4) . . ?
O52 S50 O51 115.2(2) . . ?
O52 S50 O53 114.9(2) . . ?
O51 S50 O53 114.6(2) . . ?
O52 S50 C50 103.5(2) . . ?
O51 S50 C50 103.1(2) . . ?
O53 S50 C50 103.2(2) . . ?
F51 C50 F53 108.4(4) . . ?
F51 C50 F52 107.3(4) . . ?
F53 C50 F52 107.2(4) . . ?
F51 C50 S50 111.6(4) . . ?
F53 C50 S50 111.5(4) . . ?
F52 C50 S50 110.6(3) . . ?
O63 S60 O62 115.9(2) . . ?
O63 S60 O61 114.5(2) . . ?
O62 S60 O61 115.1(2) . . ?
O63 S60 C60 103.3(2) . . ?
O62 S60 C60 102.9(2) . . ?
O61 S60 C60 102.3(2) . . ?
F62 C60 F63 107.4(4) . . ?
F62 C60 F61 107.6(4) . . ?
F63 C60 F61 107.2(4) . . ?
F62 C60 S60 112.2(4) . . ?
F63 C60 S60 110.9(4) . . ?
F61 C60 S60 111.4(4) . . ?
Cl71 C70 Cl72 110.0(3) . . ?
Cl71 C70 H70A 109.7 . . ?
Cl72 C70 H70A 109.7 . . ?
Cl71 C70 H70B 109.7 . . ?
Cl72 C70 H70B 109.7 . . ?
H70A C70 H70B 108.2 . . ?

loop_
_geom_bond_atom_site_label_1
_geom_bond_atom_site_label_2
_geom_bond_distance
_geom_bond_site_symmetry_2
_geom_bond_publ_flag
Ir1 O1 2.014(3) . y
Ir1 N1 2.046(3) . y
Ir1 C13 2.170(4) . y
Ir1 C11 2.190(4) . y
Ir1 C12 2.192(4) . y
Ir1 C14 2.196(4) . y
Ir1 C10 2.222(4) . y
Ir1 Ir3 2.7862(4) . y
Ir1 Ir2 2.7912(3) . y
Ir2 O1 2.010(3) . y
Ir2 N1 2.041(3) . y
Ir2 C22 2.167(4) . y
Ir2 C23 2.176(4) . y
Ir2 C21 2.192(4) . y
Ir2 C24 2.197(4) . y
Ir2 C20 2.237(4) . y
Ir2 Ir3 2.7966(4) . y
Ir3 O1 2.016(3) . y
Ir3 N1 2.040(3) . y
Ir3 C31 2.160(4) . y
Ir3 C32 2.184(4) . y
Ir3 C30 2.185(4) . y
Ir3 C34 2.204(4) . y
Ir3 C33 2.234(4) . y
N1 C1 1.490(5) . y
C1 C3 1.515(6) . ?
C1 C4 1.526(6) . ?
C1 C2 1.536(6) . ?
C2 H2A 0.9800 . ?
C2 H2B 0.9800 . ?
C2 H2C 0.9800 . ?
C3 H3A 0.9800 . ?
C3 H3B 0.9800 . ?
C3 H3C 0.9800 . ?
C4 H4A 0.9800 . ?
C4 H4B 0.9800 . ?
C4 H4C 0.9800 . ?
C10 C14 1.423(6) . ?
C10 C11 1.438(6) . ?
C10 C15 1.504(6) . ?
C11 C12 1.438(6) . ?
C11 C16 1.504(6) . ?
C12 C13 1.424(6) . ?
C12 C17 1.506(6) . ?
C13 C14 1.447(6) . ?
C13 C18 1.492(6) . ?
C14 C19 1.493(6) . ?
C15 H15A 0.9800 . ?
C15 H15B 0.9800 . ?
C15 H15C 0.9800 . ?
C16 H16A 0.9800 . ?
C16 H16B 0.9800 . ?
C16 H16C 0.9800 . ?
C17 H17A 0.9800 . ?
C17 H17B 0.9800 . ?
C17 H17C 0.9800 . ?
C18 H18A 0.9800 . ?
C18 H18B 0.9800 . ?
C18 H18C 0.9800 . ?
C19 H19A 0.9800 . ?
C19 H19B 0.9800 . ?
C19 H19C 0.9800 . ?
C20 C21 1.430(6) . ?
C20 C24 1.435(6) . ?
C20 C25 1.499(6) . ?
C21 C22 1.449(6) . ?
C21 C26 1.498(6) . ?
C22 C23 1.424(7) . ?
C22 C27 1.486(6) . ?
C23 C24 1.442(6) . ?
C23 C28 1.501(6) . ?
C24 C29 1.474(6) . ?
C25 H25A 0.9800 . ?
C25 H25B 0.9800 . ?
C25 H25C 0.9800 . ?
C26 H26A 0.9800 . ?
C26 H26B 0.9800 . ?
C26 H26C 0.9800 . ?
C27 H27A 0.9800 . ?
C27 H27B 0.9800 . ?
C27 H27C 0.9800 . ?
C28 H28A 0.9800 . ?
C28 H28B 0.9800 . ?
C28 H28C 0.9800 . ?
C29 H29A 0.9800 . ?
C29 H29B 0.9800 . ?
C29 H29C 0.9800 . ?
C30 C31 1.422(6) . ?
C30 C34 1.441(7) . ?
C30 C35 1.497(7) . ?
C31 C32 1.451(6) . ?
C31 C36 1.497(6) . ?
C32 C33 1.427(6) . ?
C32 C37 1.492(6) . ?
C33 C34 1.433(6) . ?
C33 C38 1.498(6) . ?
C34 C39 1.500(6) . ?
C35 H35A 0.9800 . ?
C35 H35B 0.9800 . ?
C35 H35C 0.9800 . ?
C36 H36A 0.9800 . ?
C36 H36B 0.9800 . ?
C36 H36C 0.9800 . ?
C37 H37A 0.9800 . ?
C37 H37B 0.9800 . ?
C37 H37C 0.9800 . ?
C38 H38A 0.9800 . ?
C38 H38B 0.9800 . ?
C38 H38C 0.9800 . ?
C39 H39A 0.9800 . ?
C39 H39B 0.9800 . ?
C39 H39C 0.9800 . ?
C5 C6 1.516(6) . ?
C5 C7 1.519(6) . ?
C5 C8 1.520(6) . ?
C5 N5 1.521(6) . ?
N5 H5A 0.9100 . ?
N5 H5B 0.9100 . ?
N5 H5C 0.9100 . ?
C6 H6A 0.9800 . ?
C6 H6B 0.9800 . ?
C6 H6C 0.9800 . ?
C7 H7A 0.9800 . ?
C7 H7B 0.9800 . ?
C7 H7C 0.9800 . ?
C8 H8A 0.9800 . ?
C8 H8B 0.9800 . ?
C8 H8C 0.9800 . ?
S40 O42 1.438(4) . ?
S40 O41 1.443(3) . ?
S40 O43 1.461(4) . ?
S40 C40 1.820(5) . ?
C40 F42 1.326(6) . ?
C40 F41 1.337(5) . ?
C40 F43 1.344(6) . ?
S50 O52 1.435(4) . ?
S50 O51 1.442(3) . ?
S50 O53 1.449(3) . ?
S50 C50 1.826(5) . ?
C50 F51 1.321(5) . ?
C50 F53 1.328(6) . ?
C50 F52 1.339(6) . ?
S60 O63 1.434(3) . ?
S60 O62 1.435(4) . ?
S60 O61 1.448(4) . ?
S60 C60 1.813(6) . ?
C60 F62 1.333(6) . ?
C60 F63 1.335(6) . ?
C60 F61 1.339(6) . ?
C70 Cl71 1.769(5) . ?
C70 Cl72 1.779(5) . ?
C70 H70A 0.9900 . ?
C70 H70B 0.9900 . ?

loop_
_geom_hbond_atom_site_label_D
_geom_hbond_atom_site_label_H
_geom_hbond_atom_site_label_A
_geom_hbond_distance_DH
_geom_hbond_distance_HA
_geom_hbond_distance_DA
_geom_hbond_angle_DHA
_geom_hbond_site_symmetry_A
N5 H5A O61 0.91 2.05 2.928(5) 160.9 2_655
N5 H5B O53 0.91 2.00 2.878(5) 161.2 1_655
N5 H5C O43 0.91 1.90 2.781(5) 164.0 2_755
